data_4346894
loop_
_publ_author_name
'Kim, Seulgi'
'Siewe, Arlette Deukam'
'Lee, Eunji'
'Ju, Huiyeong'
'Park, In-Hyeok'
'Park, Ki-Min'
'Ikeda, Mari'
'Habata, Yoichi'
'Lee, Shim Sung'

_publ_section_title
;
 Ligand-Induced Formation of Copper(I) Iodide Clusters: Exocyclic
 Coordination Polymers with Bis-dithiamacrocycle Isomers.
;
_journal_issue 5
_journal_name_full 'Inorganic chemistry'
_journal_page_first 2018
_journal_page_last 2022
_journal_paper_doi 10.1021/acs.inorgchem.5b02314
_journal_volume 55
_journal_year 2016
_chemical_formula_moiety 'C11 H17 Cu I O2 S2'
_chemical_formula_sum 'C11 H17 Cu I O2 S2'
_chemical_formula_weight 435.82
_space_group_IT_number 12
_space_group_name_Hall '-C 2y'
_space_group_name_H-M_alt 'C 1 2/m 1'
_symmetry_cell_setting monoclinic
_symmetry_space_group_name_Hall '-C 2y'
_symmetry_space_group_name_H-M 'C 1 2/m 1'
_atom_sites_solution_hydrogens geom
_atom_sites_solution_primary direct
_atom_sites_solution_secondary difmap
_audit_creation_method SHELXL-97
_cell_angle_alpha 90.00
_cell_angle_beta 106.848(2)
_cell_angle_gamma 90.00
_cell_formula_units_Z 4
_cell_length_a 8.4423(4)
_cell_length_b 18.6186(9)
_cell_length_c 9.4896(4)
_cell_measurement_reflns_used 2850
_cell_measurement_temperature 173(2)
_cell_measurement_theta_max 28.33
_cell_measurement_theta_min 2.19
_cell_volume 1427.59(11)
_computing_cell_refinement 'Bruker SAINT'
_computing_data_collection 'Bruker APEX2'
_computing_data_reduction 'Bruker SAINT'
_computing_molecular_graphics 'Bruker SHELXTL'
_computing_publication_material 'Bruker SHELXTL'
_computing_structure_refinement 'SHELXL-97 (Sheldrick, 2008)'
_computing_structure_solution 'SHELXS-97 (Sheldrick, 2008)'
_diffrn_ambient_temperature 173(2)
_diffrn_measured_fraction_theta_full 0.999
_diffrn_measured_fraction_theta_max 0.999
_diffrn_measurement_device_type 'Bruker APEX-II CCD'
_diffrn_measurement_method '\f and \w scans'
_diffrn_radiation_monochromator graphite
_diffrn_radiation_source 'fine-focus sealed tube'
_diffrn_radiation_type MoK\a
_diffrn_radiation_wavelength 0.71073
_diffrn_reflns_av_R_equivalents 0.0325
_diffrn_reflns_av_sigmaI/netI 0.0291
_diffrn_reflns_limit_h_max 10
_diffrn_reflns_limit_h_min -10
_diffrn_reflns_limit_k_max 20
_diffrn_reflns_limit_k_min -22
_diffrn_reflns_limit_l_max 11
_diffrn_reflns_limit_l_min -10
_diffrn_reflns_number 5531
_diffrn_reflns_theta_full 26.00
_diffrn_reflns_theta_max 26.00
_diffrn_reflns_theta_min 2.24
_exptl_absorpt_coefficient_mu 3.972
_exptl_absorpt_correction_T_max 0.7851
_exptl_absorpt_correction_T_min 0.3810
_exptl_absorpt_correction_type multi-scan
_exptl_absorpt_process_details SADABS
_exptl_crystal_colour colourless
_exptl_crystal_density_diffrn 2.028
_exptl_crystal_density_method 'not measured'
_exptl_crystal_description needlle
_exptl_crystal_F_000 852
_exptl_crystal_size_max 0.30
_exptl_crystal_size_mid 0.07
_exptl_crystal_size_min 0.06
_refine_diff_density_max 1.061
_refine_diff_density_min -0.645
_refine_diff_density_rms 0.104
_refine_ls_extinction_method none
_refine_ls_goodness_of_fit_ref 1.074
_refine_ls_hydrogen_treatment constr
_refine_ls_matrix_type full
_refine_ls_number_parameters 81
_refine_ls_number_reflns 1454
_refine_ls_number_restraints 0
_refine_ls_restrained_S_all 1.074
_refine_ls_R_factor_all 0.0276
_refine_ls_R_factor_gt 0.0254
_refine_ls_shift/su_max 0.001
_refine_ls_shift/su_mean 0.000
_refine_ls_structure_factor_coef Fsqd
_refine_ls_weighting_details 'calc w=1/[\s^2^(Fo^2^)+(0.0290P)^2^+3.6051P] where P=(Fo^2^+2Fc^2^)/3'
_refine_ls_weighting_scheme calc
_refine_ls_wR_factor_gt 0.0622
_refine_ls_wR_factor_ref 0.0641
_reflns_number_gt 1342
_reflns_number_total 1454
_reflns_threshold_expression >2sigma(I)
_cod_data_source_file ic5b02314_si_002.cif
_cod_data_source_block 2
_cod_depositor_comments
;
The following automatic conversions were performed:

data item '_symmetry_cell_setting' value 'Monoclinic' was changed to
'monoclinic' in accordance with the
/home/saulius/struct/COD-crude-data/automatic-downloads/DataCite-retrospective/ACS/depositions/lib/dictionaries/cif_core.dic
dictionary named 'cif_core.dic' version 2.4.2 last updated on
2011-04-26.

Automatic conversion script
Id: cif_fix_values 6909 2019-04-08 15:41:33Z antanas 
;
_cod_original_sg_symbol_H-M C2/m
_cod_database_code 4346894

loop_
_symmetry_equiv_pos_as_xyz
'x, y, z'
'-x, y, -z'
'x+1/2, y+1/2, z'
'-x+1/2, y+1/2, -z'
'-x, -y, -z'
'x, -y, z'
'-x+1/2, -y+1/2, -z'
'x+1/2, -y+1/2, z'

loop_
_atom_site_label
_atom_site_type_symbol
_atom_site_fract_x
_atom_site_fract_y
_atom_site_fract_z
_atom_site_U_iso_or_equiv
_atom_site_adp_type
_atom_site_occupancy
_atom_site_symmetry_multiplicity
_atom_site_calc_flag
_atom_site_refinement_flags
I1 I 0.97656(3) 0.0000 0.72831(3) 0.02530(12) Uani 1 2 d S
Cu1 Cu 0.82267(7) 0.0000 0.44130(6) 0.02621(16) Uani 1 2 d S
S1 S 0.66220(10) 0.10308(4) 0.39646(8) 0.02339(19) Uani 1 1 d .
O1 O 0.5756(3) 0.24139(14) 0.1498(3) 0.0378(7) Uani 1 1 d .
C2 C 0.4878(3) 0.03805(16) 0.1257(3) 0.0188(6) Uani 1 1 d .
C4 C 0.7745(4) 0.16061(18) 0.3047(4) 0.0307(8) Uani 1 1 d .
H4A H 0.8919 0.1614 0.3648 0.037 Uiso 1 1 calc R
H4B H 0.7706 0.1382 0.2092 0.037 Uiso 1 1 calc R
C3 C 0.4693(4) 0.08229(18) 0.2523(3) 0.0224(7) Uani 1 1 d .
H3A H 0.3946 0.0565 0.2984 0.027 Uiso 1 1 calc R
H3B H 0.4148 0.1281 0.2128 0.027 Uiso 1 1 calc R
C6 C 0.5754(4) 0.30343(17) 0.0646(4) 0.0285(7) Uani 1 1 d .
H6A H 0.6757 0.3041 0.0305 0.034 Uiso 1 1 calc R
H6B H 0.5765 0.3469 0.1250 0.034 Uiso 1 1 calc R
C1 C 0.5000 0.0737(2) 0.0000 0.0190(9) Uani 1 2 d S
H1 H 0.5000 0.1247 0.0000 0.023 Uiso 1 2 calc SR
C5 C 0.7170(5) 0.2374(2) 0.2753(4) 0.0423(10) Uani 1 1 d .
H5A H 0.6892 0.2569 0.3623 0.051 Uiso 1 1 calc R
H5B H 0.8073 0.2669 0.2585 0.051 Uiso 1 1 calc R

loop_
_atom_site_aniso_label
_atom_site_aniso_U_11
_atom_site_aniso_U_22
_atom_site_aniso_U_33
_atom_site_aniso_U_23
_atom_site_aniso_U_13
_atom_site_aniso_U_12
I1 0.02260(17) 0.0314(2) 0.02190(18) 0.000 0.00642(12) 0.000
Cu1 0.0274(3) 0.0253(3) 0.0252(3) 0.000 0.0065(2) 0.000
S1 0.0259(4) 0.0239(4) 0.0186(4) -0.0026(3) 0.0037(3) -0.0002(3)
O1 0.0384(14) 0.0274(14) 0.0369(15) 0.0097(11) -0.0062(11) -0.0085(11)
C2 0.0138(12) 0.0220(16) 0.0181(15) -0.0019(12) 0.0008(11) 0.0002(12)
C4 0.0279(16) 0.0276(18) 0.0325(19) 0.0024(15) 0.0023(14) -0.0079(14)
C3 0.0201(14) 0.0218(17) 0.0244(17) -0.0030(13) 0.0051(12) -0.0002(12)
C6 0.0354(18) 0.0172(17) 0.0325(19) -0.0017(14) 0.0095(15) -0.0020(14)
C1 0.0153(18) 0.018(2) 0.021(2) 0.000 -0.0001(16) 0.000
C5 0.046(2) 0.0260(19) 0.041(2) 0.0042(17) -0.0097(17) -0.0097(17)

loop_
_atom_type_symbol
_atom_type_description
_atom_type_scat_dispersion_real
_atom_type_scat_dispersion_imag
_atom_type_scat_source
C C 0.0033 0.0016 'International Tables Vol C Tables 4.2.6.8 and 6.1.1.4'
H H 0.0000 0.0000 'International Tables Vol C Tables 4.2.6.8 and 6.1.1.4'
O O 0.0106 0.0060 'International Tables Vol C Tables 4.2.6.8 and 6.1.1.4'
S S 0.1246 0.1234 'International Tables Vol C Tables 4.2.6.8 and 6.1.1.4'
Cu Cu 0.3201 1.2651 'International Tables Vol C Tables 4.2.6.8 and 6.1.1.4'
I I -0.4742 1.8119 'International Tables Vol C Tables 4.2.6.8 and 6.1.1.4'

loop_
_geom_angle_atom_site_label_1
_geom_angle_atom_site_label_2
_geom_angle_atom_site_label_3
_geom_angle
_geom_angle_site_symmetry_1
_geom_angle_site_symmetry_3
Cu1 I1 Cu1 65.59(2) 5_756 .
S1 Cu1 S1 111.90(4) 6 .
S1 Cu1 I1 109.32(3) 6 5_756
S1 Cu1 I1 109.32(3) . 5_756
S1 Cu1 I1 105.94(3) 6 .
S1 Cu1 I1 105.94(3) . .
I1 Cu1 I1 114.41(2) 5_756 .
S1 Cu1 Cu1 123.98(2) 6 5_756
S1 Cu1 Cu1 123.98(2) . 5_756
I1 Cu1 Cu1 57.24(2) 5_756 5_756
I1 Cu1 Cu1 57.17(2) . 5_756
C4 S1 C3 103.93(16) . .
C4 S1 Cu1 102.62(12) . .
C3 S1 Cu1 107.87(11) . .
C6 O1 C5 112.6(3) . .
C1 C2 C2 118.4(2) . 6
C1 C2 C3 118.3(3) . .
C2 C2 C3 123.26(17) 6 .
C5 C4 S1 117.6(3) . .
C2 C3 S1 115.9(2) . .
O1 C6 C6 109.3(2) . 2_655
C2 C1 C2 123.2(4) 2_655 .
O1 C5 C4 110.6(3) . .

loop_
_geom_bond_atom_site_label_1
_geom_bond_atom_site_label_2
_geom_bond_distance
_geom_bond_site_symmetry_2
I1 Cu1 2.6542(7) 5_756
I1 Cu1 2.6561(7) .
Cu1 S1 2.3164(9) 6
Cu1 S1 2.3164(9) .
Cu1 I1 2.6542(7) 5_756
Cu1 Cu1 2.8762(11) 5_756
S1 C4 1.812(3) .
S1 C3 1.839(3) .
O1 C6 1.410(4) .
O1 C5 1.422(4) .
C2 C1 1.394(4) .
C2 C2 1.417(6) 6
C2 C3 1.502(4) .
C4 C5 1.509(5) .
C6 C6 1.489(6) 2_655
C1 C2 1.394(4) 2_655
